data_2006658
loop_
_publ_author_name
'Kobashi, Dilshat'
'Kohara, Shizuo'
'Yamakawa, Junji'
'Kawahara, Akira'

_publ_section_title
;
 Structure d'un Diphosphate Synth\'etique de Cobalt: Co~2~P~2~O~7~
;
_journal_issue 11
_journal_name_full 'Acta Crystallographica Section C'
_journal_page_first 1523
_journal_page_last 1525
_journal_paper_doi 10.1107/S0108270197006689
_journal_volume 53
_journal_year 1997
_chemical_formula_sum 'Co2 O7 P2'
_chemical_formula_weight 291.80
_chemical_name_systematic ' Diphosphate synth\'etique de Cobalt: Co~2~P~2~O~7~'
_space_group_IT_number 14
_symmetry_cell_setting monoclinic
_symmetry_space_group_name_Hall '-P 2yab'
_symmetry_space_group_name_H-M 'P 1 21/a 1'
_atom_type_scat_source ' International Tables for X-ray Crystallography (Vol. IV)'
_cell_angle_alpha 90.00
_cell_angle_beta 97.45(2)
_cell_angle_gamma 90.00
_cell_formula_units_Z 2
_cell_length_a 5.3390(10)
_cell_length_b 9.9230(10)
_cell_length_c 4.4880(10)
_cell_measurement_reflns_used 25
_cell_measurement_temperature 293
_cell_measurement_theta_max 27.46
_cell_measurement_theta_min 26.94
_cell_volume 235.76(7)
_computing_cell_refinement 'AFC/MSC Diffractometer Control System'
_computing_data_collection 'AFC/MSC Diffractometer Control System (Rigaku Corporation, 1991)'
_computing_molecular_graphics 'ORTEPII (Johnson, 1971)'
_computing_publication_material 'LISTHKL (Yamakawa & Kawahara, 1994), ATOMS2.2 (Dowty, 1992)'
_computing_structure_refinement 'RSFLS-4, UNICS (Sakurai, 1971)'
_computing_structure_solution
;TEXSAN (Molecular Structure Corporation, 1985), CCPC
(Kawamura & Kawahara, 1980)
;
_diffrn_measurement_device_type 'Rigaku AFC5R'
_diffrn_measurement_method \w--2\q
_diffrn_radiation_type 'Mo K\a'
_diffrn_radiation_wavelength 0.71069
_diffrn_reflns_limit_h_max 6
_diffrn_reflns_limit_h_min 0
_diffrn_reflns_limit_k_max 13
_diffrn_reflns_limit_k_min 0
_diffrn_reflns_limit_l_max 7
_diffrn_reflns_limit_l_min -7
_diffrn_reflns_number 671
_diffrn_reflns_theta_max 27.5
_diffrn_standards_decay_% 0
_diffrn_standards_interval_count 100
_diffrn_standards_number 3
_exptl_absorpt_coefficient_mu 7.955
_exptl_absorpt_correction_T_max .672
_exptl_absorpt_correction_T_min .641
_exptl_absorpt_correction_type psi-scan
_exptl_absorpt_process_details '(ABSC; Takano, Tanaka & Kusunoki, 1973)'
_exptl_crystal_colour violet
_exptl_crystal_density_diffrn 4.11
_exptl_crystal_density_method 'not measured'
_exptl_crystal_description prismatique
_exptl_crystal_F_000 280
_exptl_crystal_size_max 0.08
_exptl_crystal_size_mid 0.06
_exptl_crystal_size_min 0.05
_refine_diff_density_max 1.13
_refine_diff_density_min -2.05
_refine_ls_extinction_method none
_refine_ls_goodness_of_fit_obs 1.31
_refine_ls_hydrogen_treatment none
_refine_ls_number_parameters 51
_refine_ls_number_reflns 518
_refine_ls_R_factor_gt 0.040
_refine_ls_shift/su_max 0,093
_refine_ls_structure_factor_coef F
_refine_ls_weighting_details 'w = 1/[\s^2^(F)+0,001F^2^]'
_refine_ls_weighting_scheme calc
_refine_ls_wR_factor_ref 0.052
_reflns_number_gt 518
_reflns_number_total 671
_reflns_threshold_expression 'I > 3\s(I)'
_cod_data_source_file du1177.cif
_cod_data_source_block I
_cod_depositor_comments
;
The following automatic conversions were performed:

'_refine_ls_weighting_scheme' value 'calc w = 1/[\s^2^(F)+0,001F^2^]'
was changed to 'calc'. New tag '_refine_ls_weighting_details' was
created. The value of the new tag was set to 'w =
1/[\s^2^(F)+0,001F^2^]'.

Automatic conversion script
Id: cif_fix_values 3143 2015-03-26 13:38:13Z robertas 
;
_cod_original_cell_volume 235.72(6)
_cod_original_sg_symbol_H-M 'P 21/a'
_cod_original_formula_sum 'Co2 P2 O7 '
_cod_database_code 2006658

loop_
_symmetry_equiv_pos_as_xyz
x,y,z
-x+1/2,y+1/2,-z
-x,-y,-z
x+1/2,-y+1/2,z

loop_
_atom_site_label
_atom_site_fract_x
_atom_site_fract_y
_atom_site_fract_z
_atom_site_U_iso_or_equiv
_atom_site_adp_type
_atom_site_type_symbol
Co .08970(10) .15750(10) .3929(2) .006 Ueq Co
P .6543(2) .11040(10) .8558(3) .0050(10) Ueq P
O1 .7603(6) .2015(4) .1125(9) .008(2) Ueq O
O2 .8616(6) .0394(4) .7102(9) .010(2) Ueq O
O3 .4681(7) .1807(3) .6220(8) .008(2) Ueq O
O4 .5000 0 0 .020(3) Ueq O

loop_
_atom_site_aniso_label
_atom_site_aniso_U_11
_atom_site_aniso_U_22
_atom_site_aniso_U_33
_atom_site_aniso_U_12
_atom_site_aniso_U_13
_atom_site_aniso_U_23
_atom_site_aniso_type_symbol
Co .0064(4) .0080(4) .0042(4) -.0016(2) -.0017(3) .0007(2) Co
P .0064(6) .0073(6) .0009(6) .0000(4) -.0007(4) -.0003(4) P
O1 .0079(16) .0123(16) .0041(16) -.0028(14) -.0016(13) .0000(13) O
O2 .0100(16) .0117(15) .0079(17) -.0021(14) -.0004(13) .0042(13) O
O3 .0083(16) .0117(16) .0043(17) .0020(13) -.0004(13) .0002(12) O
O4 .025(3) .021(3) .015(3) .007(2) .002(2) -.012(2) O

loop_
_geom_angle_atom_site_label_1
_geom_angle_atom_site_label_2
_geom_angle_atom_site_label_3
_geom_angle_site_symmetry_1
_geom_angle_site_symmetry_3
_geom_angle
_geom_angle_publ_flag
O1 Co O1 1_455 4_455 84.2(2) yes
O1 Co O2 1_455 1_455 90.4(2) yes
O1 Co O2 1_455 3_656 100.8(2) yes
O1 Co O3 1_455 . 159.3(2) yes
O1 Co O3 1_455 4_455 80.8(3) yes
O1 Co O2 4_455 1_455 169.6 yes
O1 Co O2 4_455 3_656 114.5(3) yes
O1 Co O3 4_455 . 76.6(4) yes
O1 Co O3 4_455 4_455 88.2(4) yes
O2 Co O2 3_656 1_455 75.3(3) yes
O2 Co O3 1_455 . 107.2(3) yes
O2 Co O3 1_455 4_455 82.1(4) yes
O2 Co O3 3_656 . 94.10(10) yes
O2 Co O3 3_656 4_455 157.30(10) yes
O3 Co O3 4_455 . 90.9(3) yes
O1 P O2 1_556 . 112.3(4) yes
O1 P O3 1_556 . 113.5(5) yes
O1 P O4 1_556 1_556 105.6(2) yes
O2 P O3 . . 111.2(2) yes
O2 P O4 . 1_556 107.7(4) yes
O3 P O4 . 1_556 106.0(2) yes

loop_
_geom_bond_atom_site_label_1
_geom_bond_atom_site_label_2
_geom_bond_site_symmetry_1
_geom_bond_site_symmetry_2
_geom_bond_distance
_geom_bond_publ_flag
Co O1 . 1_455 2.072(17) yes
Co O1 . 4_455 2.161(8) yes
Co O2 . 1_455 2.309(12) yes
Co O2 . 3_656 2.0320(10) yes
Co O3 . . 2.157(15) yes
Co O3 . 4_455 2.057(5) yes
P O1 . 1_556 1.515(7) yes
P O2 . . 1.528(8) yes
P O3 . . 1.517(11) yes
P O4 . 1_556 1.561(5) yes
